data_7250710
loop_
_publ_author_name
'Hassan, Elsayed'
'Vinodh, Mickey'
'Alipour, Fatemeh H.'
'Al-Azemi, Talal F.'

_publ_section_title
;
 Bis-urea anion receptors: influence of receptor structure and anion
 nature on binding affinity and stability
;
_journal_issue 33
_journal_name_full 'RSC Advances'
_journal_page_first 26623
_journal_page_last 26631
_journal_paper_doi 10.1039/D5RA04446D
_journal_volume 15
_journal_year 2025
_chemical_formula_sum 'C30 H52 F N5 O4'
_chemical_formula_weight 565.76
_space_group_crystal_system monoclinic
_space_group_IT_number 13
_space_group_name_Hall '-P 2yc'
_space_group_name_H-M_alt 'P 1 2/c 1'
_atom_sites_solution_hydrogens mixed
_audit_creation_method SHELXL-2019/3
_audit_update_record
;
2025-01-22 deposited with the CCDC.	2025-07-18 downloaded from the CCDC.
;
_cell_angle_alpha 90
_cell_angle_beta 91.747(7)
_cell_angle_gamma 90
_cell_formula_units_Z 2
_cell_length_a 10.0669(16)
_cell_length_b 8.2576(13)
_cell_length_c 20.700(3)
_cell_measurement_reflns_used 6640
_cell_measurement_temperature 293(2)
_cell_measurement_theta_max 24.93
_cell_measurement_theta_min 3.15
_cell_volume 1720.0(5)
_computing_structure_refinement 'SHELXL-2019/2 (Sheldrick, 2019)'
_computing_structure_solution 'SHELXT 2014/5 (Sheldrick, 2014)'
_diffrn_ambient_temperature 293(2)
_diffrn_detector_area_resol_mean 10.000
_diffrn_measured_fraction_theta_full 0.998
_diffrn_measured_fraction_theta_max 0.998
_diffrn_measurement_device_type 'Rigaku R-AXIS RAPID'
_diffrn_measurement_method \w
_diffrn_radiation_type 'Mo K\a'
_diffrn_radiation_wavelength 0.71075
_diffrn_reflns_av_R_equivalents 0.0471
_diffrn_reflns_av_unetI/netI 0.0544
_diffrn_reflns_Laue_measured_fraction_full 0.998
_diffrn_reflns_Laue_measured_fraction_max 0.998
_diffrn_reflns_limit_h_max 11
_diffrn_reflns_limit_h_min -11
_diffrn_reflns_limit_k_max 9
_diffrn_reflns_limit_k_min -9
_diffrn_reflns_limit_l_max 24
_diffrn_reflns_limit_l_min -24
_diffrn_reflns_number 12567
_diffrn_reflns_point_group_measured_fraction_full 0.998
_diffrn_reflns_point_group_measured_fraction_max 0.998
_diffrn_reflns_theta_full 24.936
_diffrn_reflns_theta_max 24.936
_diffrn_reflns_theta_min 3.157
_exptl_absorpt_coefficient_mu 0.076
_exptl_absorpt_correction_T_max 0.996
_exptl_absorpt_correction_T_min 0.614
_exptl_absorpt_correction_type multi-scan
_exptl_absorpt_process_details 'ABSCOR (Rigaku, 1995)'
_exptl_crystal_colour Yellow
_exptl_crystal_density_diffrn 1.092
_exptl_crystal_description Block
_exptl_crystal_F_000 616
_exptl_crystal_size_max 0.200
_exptl_crystal_size_mid 0.060
_exptl_crystal_size_min 0.040
_refine_diff_density_max 0.123
_refine_diff_density_min -0.147
_refine_diff_density_rms 0.024
_refine_ls_extinction_method none
_refine_ls_goodness_of_fit_ref 1.023
_refine_ls_hydrogen_treatment mixed
_refine_ls_matrix_type full
_refine_ls_number_parameters 200
_refine_ls_number_reflns 3005
_refine_ls_number_restraints 2
_refine_ls_restrained_S_all 1.023
_refine_ls_R_factor_all 0.0779
_refine_ls_R_factor_gt 0.0460
_refine_ls_shift/su_max 0.000
_refine_ls_shift/su_mean 0.000
_refine_ls_structure_factor_coef Fsqd
_refine_ls_weighting_details 'w=1/[\s^2^(Fo^2^)+(0.0600P)^2^+0.1001P] where P=(Fo^2^+2Fc^2^)/3'
_refine_ls_weighting_scheme calc
_refine_ls_wR_factor_gt 0.1095
_refine_ls_wR_factor_ref 0.1220
_reflns_Friedel_coverage 0.000
_reflns_number_gt 2015
_reflns_number_total 3005
_reflns_threshold_expression 'I > 2\s(I)'
_cod_data_source_file d5ra04446d2.cif
_cod_data_source_block 1F
_cod_original_cell_volume 1719.9(5)
_cod_original_sg_symbol_H-M 'P 2/c'
_cod_database_code 7250710
_shelx_shelxl_version_number 2019/3
_shelx_space_group_comment
;
The symmetry employed for this shelxl refinement is uniquely defined
by the following loop, which should always be used as a source of
symmetry information in preference to the above space-group names.
They are only intended as comments.
;
_shelx_estimated_absorpt_t_min 0.985
_shelx_estimated_absorpt_t_max 0.997

loop_
_space_group_symop_operation_xyz
'x, y, z'
'-x, y, -z+1/2'
'-x, -y, -z'
'x, -y, z-1/2'

loop_
_atom_site_label
_atom_site_type_symbol
_atom_site_fract_x
_atom_site_fract_y
_atom_site_fract_z
_atom_site_U_iso_or_equiv
_atom_site_adp_type
_atom_site_occupancy
_atom_site_site_symmetry_order
_atom_site_calc_flag
_atom_site_refinement_flags_posn
_atom_site_refinement_flags_adp
_atom_site_refinement_flags_occupancy
_atom_site_disorder_assembly
_atom_site_disorder_group
F1 F 0.500000 0.31867(18) 0.250000 0.0716(4) Uani 1 2 d S T P . .
O1 O 0.56366(12) 0.46550(16) 0.41796(6) 0.0701(4) Uani 1 1 d . . . . .
O2 O 0.30312(17) 0.2232(2) 0.16793(12) 0.1038(6) Uani 1 1 d D . . . .
N1 N 0.35309(15) 0.4258(2) 0.45918(8) 0.0634(4) Uani 1 1 d . . . . .
N2 N 0.37923(15) 0.38526(18) 0.35587(7) 0.0581(4) Uani 1 1 d . . . . .
N3 N 0.500000 0.8172(2) 0.250000 0.0621(6) Uani 1 2 d S T P . .
C1 C 0.44367(18) 0.4286(2) 0.41179(8) 0.0569(4) Uani 1 1 d . . . . .
C2 C 0.23042(17) 0.3780(2) 0.43327(9) 0.0615(5) Uani 1 1 d . . . . .
C3 C 0.1095(2) 0.3518(3) 0.46105(10) 0.0843(6) Uani 1 1 d . . . . .
H3 H 0.097800 0.369546 0.504877 0.101 Uiso 1 1 calc R U . . .
C4 C 0.0064(2) 0.2981(3) 0.42083(12) 0.0972(8) Uani 1 1 d . . . . .
H4 H -0.076471 0.279390 0.438021 0.117 Uiso 1 1 calc R U . . .
C5 C 0.0236(2) 0.2718(3) 0.35616(12) 0.0908(7) Uani 1 1 d . . . . .
H5 H -0.047864 0.235211 0.330621 0.109 Uiso 1 1 calc R U . . .
C6 C 0.1445(2) 0.2982(2) 0.32803(10) 0.0734(5) Uani 1 1 d . . . . .
H6 H 0.155878 0.280759 0.284154 0.088 Uiso 1 1 calc R U . . .
C7 C 0.24710(17) 0.3515(2) 0.36789(8) 0.0571(4) Uani 1 1 d . . . . .
C8 C 0.45279(18) 0.9269(2) 0.30388(9) 0.0673(5) Uani 1 1 d . . . . .
H8A H 0.526183 0.996000 0.317735 0.081 Uiso 1 1 calc R U . . .
H8B H 0.383027 0.996420 0.286221 0.081 Uiso 1 1 calc R U . . .
C9 C 0.4007(2) 0.8414(2) 0.36290(10) 0.0779(6) Uani 1 1 d . . . . .
H9A H 0.327100 0.771761 0.349754 0.094 Uiso 1 1 calc R U . . .
H9B H 0.470319 0.773667 0.381811 0.094 Uiso 1 1 calc R U . . .
C10 C 0.3550(3) 0.9591(3) 0.41265(12) 0.1023(8) Uani 1 1 d . . . . .
H10A H 0.428548 1.030015 0.424592 0.123 Uiso 1 1 calc R U . . .
H10B H 0.285025 1.025686 0.393364 0.123 Uiso 1 1 calc R U . . .
C11 C 0.3045(3) 0.8830(4) 0.47255(14) 0.1266(10) Uani 1 1 d . . . . .
H11A H 0.270685 0.965563 0.500258 0.152 Uiso 1 1 calc R U . . .
H11B H 0.375685 0.826449 0.494695 0.152 Uiso 1 1 calc R U . . .
H11C H 0.234711 0.808093 0.461206 0.152 Uiso 1 1 calc R U . . .
C12 C 0.61196(18) 0.7080(2) 0.27486(10) 0.0657(5) Uani 1 1 d . . . . .
H12A H 0.636801 0.636693 0.240009 0.079 Uiso 1 1 calc R U . . .
H12B H 0.578138 0.640720 0.309060 0.079 Uiso 1 1 calc R U . . .
C13 C 0.73652(19) 0.7934(2) 0.30061(12) 0.0799(6) Uani 1 1 d . . . . .
H13A H 0.772901 0.859228 0.266614 0.096 Uiso 1 1 calc R U . . .
H13B H 0.713471 0.864682 0.335786 0.096 Uiso 1 1 calc R U . . .
C14 C 0.8396(2) 0.6746(3) 0.32427(13) 0.0944(7) Uani 1 1 d . . . . .
H14A H 0.861685 0.603270 0.288960 0.113 Uiso 1 1 calc R U . . .
H14B H 0.802333 0.608691 0.358019 0.113 Uiso 1 1 calc R U . . .
C15 C 0.9656(2) 0.7540(3) 0.35043(15) 0.1134(9) Uani 1 1 d . . . . .
H15A H 1.006192 0.814032 0.316557 0.136 Uiso 1 1 calc R U . . .
H15B H 1.026011 0.672300 0.366308 0.136 Uiso 1 1 calc R U . . .
H15C H 0.944457 0.826167 0.385008 0.136 Uiso 1 1 calc R U . . .
H2A H 0.360(2) 0.254(4) 0.1955(12) 0.142(12) Uiso 1 1 d D . . . .
H2B H 0.325(5) 0.286(5) 0.1388(18) 0.28(3) Uiso 1 1 d D . . . .
H1 H 0.3689(18) 0.462(2) 0.4974(10) 0.070(6) Uiso 1 1 d . . . . .
H2 H 0.4250(17) 0.364(2) 0.3172(10) 0.070(5) Uiso 1 1 d . . . . .

loop_
_atom_site_aniso_label
_atom_site_aniso_U_11
_atom_site_aniso_U_22
_atom_site_aniso_U_33
_atom_site_aniso_U_23
_atom_site_aniso_U_13
_atom_site_aniso_U_12
F1 0.0780(10) 0.0835(10) 0.0538(8) 0.000 0.0094(7) 0.000
O1 0.0629(8) 0.0910(9) 0.0565(8) -0.0082(7) 0.0026(6) -0.0122(7)
O2 0.0692(10) 0.1121(13) 0.1293(16) 0.0218(13) -0.0119(10) -0.0067(9)
N1 0.0628(10) 0.0799(11) 0.0478(9) -0.0088(8) 0.0034(8) -0.0023(8)
N2 0.0598(9) 0.0688(9) 0.0457(8) -0.0012(7) 0.0018(7) -0.0010(7)
N3 0.0611(13) 0.0474(11) 0.0777(14) 0.000 0.0001(11) 0.000
C1 0.0614(11) 0.0598(10) 0.0493(10) -0.0013(8) 0.0005(8) 0.0002(9)
C2 0.0574(11) 0.0692(11) 0.0577(10) 0.0001(9) 0.0004(9) 0.0051(9)
C3 0.0657(13) 0.1206(17) 0.0670(13) -0.0010(12) 0.0079(11) 0.0034(12)
C4 0.0576(13) 0.142(2) 0.0919(18) 0.0078(15) 0.0065(12) -0.0036(13)
C5 0.0647(14) 0.1224(18) 0.0844(16) 0.0013(14) -0.0131(12) -0.0043(12)
C6 0.0655(12) 0.0896(13) 0.0643(12) 0.0011(10) -0.0099(10) 0.0035(10)
C7 0.0555(11) 0.0623(10) 0.0534(10) 0.0021(8) -0.0012(8) 0.0066(8)
C8 0.0704(12) 0.0528(10) 0.0788(13) -0.0056(9) 0.0034(10) 0.0018(9)
C9 0.0889(14) 0.0626(11) 0.0827(14) 0.0014(11) 0.0087(12) 0.0023(10)
C10 0.139(2) 0.0770(14) 0.0927(17) 0.0000(13) 0.0271(16) 0.0126(14)
C11 0.170(3) 0.112(2) 0.0996(19) 0.0020(17) 0.0387(19) 0.0092(19)
C12 0.0641(11) 0.0522(10) 0.0804(13) 0.0013(9) -0.0025(10) 0.0039(8)
C13 0.0696(13) 0.0709(12) 0.0987(16) -0.0044(11) -0.0061(11) -0.0003(10)
C14 0.0715(14) 0.0906(16) 0.120(2) 0.0079(14) -0.0139(13) 0.0018(12)
C15 0.0795(16) 0.131(2) 0.128(2) 0.0130(18) -0.0193(15) -0.0070(15)

loop_
_atom_type_symbol
_atom_type_description
_atom_type_scat_dispersion_real
_atom_type_scat_dispersion_imag
_atom_type_scat_source
C C 0.0033 0.0016 'International Tables Vol C Tables 4.2.6.8 and 6.1.1.4'
H H 0.0000 0.0000 'International Tables Vol C Tables 4.2.6.8 and 6.1.1.4'
N N 0.0061 0.0033 'International Tables Vol C Tables 4.2.6.8 and 6.1.1.4'
O O 0.0106 0.0060 'International Tables Vol C Tables 4.2.6.8 and 6.1.1.4'
F F 0.0171 0.0103 'International Tables Vol C Tables 4.2.6.8 and 6.1.1.4'

loop_
_geom_angle_atom_site_label_1
_geom_angle_atom_site_label_2
_geom_angle_atom_site_label_3
_geom_angle
_geom_angle_site_symmetry_1
_geom_angle_site_symmetry_3
_geom_angle_publ_flag
H2A O2 H2B 96(4) . . ?
C1 N1 C2 109.53(16) . . ?
C1 N1 H1 123.4(13) . . ?
C2 N1 H1 126.5(13) . . ?
C1 N2 C7 109.61(15) . . ?
C1 N2 H2 122.3(11) . . ?
C7 N2 H2 127.2(11) . . ?
C12 N3 C12 107.29(17) 2_655 . ?
C12 N3 C8 110.83(10) 2_655 . ?
C12 N3 C8 110.44(11) . . ?
C12 N3 C8 110.44(11) 2_655 2_655 ?
C12 N3 C8 110.82(10) . 2_655 ?
C8 N3 C8 107.06(18) . 2_655 ?
O1 C1 N2 125.95(17) . . ?
O1 C1 N1 126.76(16) . . ?
N2 C1 N1 107.28(17) . . ?
C3 C2 C7 121.14(18) . . ?
C3 C2 N1 132.01(18) . . ?
C7 C2 N1 106.82(15) . . ?
C2 C3 C4 117.0(2) . . ?
C2 C3 H3 121.5 . . ?
C4 C3 H3 121.5 . . ?
C5 C4 C3 121.5(2) . . ?
C5 C4 H4 119.2 . . ?
C3 C4 H4 119.2 . . ?
C4 C5 C6 121.6(2) . . ?
C4 C5 H5 119.2 . . ?
C6 C5 H5 119.2 . . ?
C7 C6 C5 116.9(2) . . ?
C7 C6 H6 121.5 . . ?
C5 C6 H6 121.5 . . ?
C6 C7 C2 121.70(17) . . ?
C6 C7 N2 131.52(17) . . ?
C2 C7 N2 106.76(15) . . ?
C9 C8 N3 115.82(15) . . ?
C9 C8 H8A 108.3 . . ?
N3 C8 H8A 108.3 . . ?
C9 C8 H8B 108.3 . . ?
N3 C8 H8B 108.3 . . ?
H8A C8 H8B 107.4 . . ?
C10 C9 C8 111.85(17) . . ?
C10 C9 H9A 109.2 . . ?
C8 C9 H9A 109.2 . . ?
C10 C9 H9B 109.2 . . ?
C8 C9 H9B 109.2 . . ?
H9A C9 H9B 107.9 . . ?
C11 C10 C9 114.7(2) . . ?
C11 C10 H10A 108.6 . . ?
C9 C10 H10A 108.6 . . ?
C11 C10 H10B 108.6 . . ?
C9 C10 H10B 108.6 . . ?
H10A C10 H10B 107.6 . . ?
C10 C11 H11A 109.5 . . ?
C10 C11 H11B 109.5 . . ?
H11A C11 H11B 109.5 . . ?
C10 C11 H11C 109.5 . . ?
H11A C11 H11C 109.5 . . ?
H11B C11 H11C 109.5 . . ?
N3 C12 C13 116.02(14) . . ?
N3 C12 H12A 108.3 . . ?
C13 C12 H12A 108.3 . . ?
N3 C12 H12B 108.3 . . ?
C13 C12 H12B 108.3 . . ?
H12A C12 H12B 107.4 . . ?
C14 C13 C12 111.50(17) . . ?
C14 C13 H13A 109.3 . . ?
C12 C13 H13A 109.3 . . ?
C14 C13 H13B 109.3 . . ?
C12 C13 H13B 109.3 . . ?
H13A C13 H13B 108.0 . . ?
C13 C14 C15 113.4(2) . . ?
C13 C14 H14A 108.9 . . ?
C15 C14 H14A 108.9 . . ?
C13 C14 H14B 108.9 . . ?
C15 C14 H14B 108.9 . . ?
H14A C14 H14B 107.7 . . ?
C14 C15 H15A 109.5 . . ?
C14 C15 H15B 109.5 . . ?
H15A C15 H15B 109.5 . . ?
C14 C15 H15C 109.5 . . ?
H15A C15 H15C 109.5 . . ?
H15B C15 H15C 109.5 . . ?

loop_
_geom_bond_atom_site_label_1
_geom_bond_atom_site_label_2
_geom_bond_distance
_geom_bond_site_symmetry_2
_geom_bond_publ_flag
O1 C1 1.248(2) . ?
O2 H2A 0.838(10) . ?
O2 H2B 0.831(10) . ?
N1 C1 1.360(2) . ?
N1 C2 1.389(2) . ?
N1 H1 0.86(2) . ?
N2 C1 1.358(2) . ?
N2 C7 1.389(2) . ?
N2 H2 0.95(2) . ?
N3 C12 1.521(2) 2_655 ?
N3 C12 1.521(2) . ?
N3 C8 1.524(2) . ?
N3 C8 1.524(2) 2_655 ?
C2 C3 1.379(3) . ?
C2 C7 1.386(2) . ?
C3 C4 1.384(3) . ?
C3 H3 0.9300 . ?
C4 C5 1.372(3) . ?
C4 H4 0.9300 . ?
C5 C6 1.382(3) . ?
C5 H5 0.9300 . ?
C6 C7 1.375(3) . ?
C6 H6 0.9300 . ?
C8 C9 1.518(3) . ?
C8 H8A 0.9700 . ?
C8 H8B 0.9700 . ?
C9 C10 1.499(3) . ?
C9 H9A 0.9700 . ?
C9 H9B 0.9700 . ?
C10 C11 1.493(3) . ?
C10 H10A 0.9700 . ?
C10 H10B 0.9700 . ?
C11 H11A 0.9600 . ?
C11 H11B 0.9600 . ?
C11 H11C 0.9600 . ?
C12 C13 1.521(3) . ?
C12 H12A 0.9700 . ?
C12 H12B 0.9700 . ?
C13 C14 1.499(3) . ?
C13 H13A 0.9700 . ?
C13 H13B 0.9700 . ?
C14 C15 1.513(3) . ?
C14 H14A 0.9700 . ?
C14 H14B 0.9700 . ?
C15 H15A 0.9600 . ?
C15 H15B 0.9600 . ?
C15 H15C 0.9600 . ?

loop_
_geom_torsion_atom_site_label_1
_geom_torsion_atom_site_label_2
_geom_torsion_atom_site_label_3
_geom_torsion_atom_site_label_4
_geom_torsion
_geom_torsion_site_symmetry_1
_geom_torsion_site_symmetry_2
_geom_torsion_site_symmetry_3
_geom_torsion_site_symmetry_4
_geom_torsion_publ_flag
C7 N2 C1 O1 179.44(16) . . . . ?
C7 N2 C1 N1 -1.16(19) . . . . ?
C2 N1 C1 O1 -179.75(17) . . . . ?
C2 N1 C1 N2 0.9(2) . . . . ?
C1 N1 C2 C3 177.8(2) . . . . ?
C1 N1 C2 C7 -0.2(2) . . . . ?
C7 C2 C3 C4 0.1(3) . . . . ?
N1 C2 C3 C4 -177.7(2) . . . . ?
C2 C3 C4 C5 0.1(4) . . . . ?
C3 C4 C5 C6 -0.3(4) . . . . ?
C4 C5 C6 C7 0.3(3) . . . . ?
C5 C6 C7 C2 -0.2(3) . . . . ?
C5 C6 C7 N2 178.21(19) . . . . ?
C3 C2 C7 C6 0.0(3) . . . . ?
N1 C2 C7 C6 178.25(17) . . . . ?
C3 C2 C7 N2 -178.74(18) . . . . ?
N1 C2 C7 N2 -0.5(2) . . . . ?
C1 N2 C7 C6 -177.54(19) . . . . ?
C1 N2 C7 C2 1.0(2) . . . . ?
C12 N3 C8 C9 59.3(2) 2_655 . . . ?
C12 N3 C8 C9 -59.41(19) . . . . ?
C8 N3 C8 C9 179.8(2) 2_655 . . . ?
N3 C8 C9 C10 -179.21(18) . . . . ?
C8 C9 C10 C11 -179.0(2) . . . . ?
C12 N3 C12 C13 178.5(2) 2_655 . . . ?
C8 N3 C12 C13 -60.6(2) . . . . ?
C8 N3 C12 C13 57.8(2) 2_655 . . . ?
N3 C12 C13 C14 179.52(17) . . . . ?
C12 C13 C14 C15 -180.0(2) . . . . ?
